data_1545719
loop_
_publ_author_name
'Yousuf, Md'
'Adhikari, Susanta'

_publ_section_title
;
 One-Pot Synthesis of 3-Substituted 2-Arylpyrrole in Aqueous Media via
 Addition-Annulation of Arylboronic Acid and Substituted Aliphatic
 Nitriles.
;
_journal_issue 9
_journal_name_full 'Organic letters'
_journal_page_first 2214
_journal_page_last 2217
_journal_paper_doi 10.1021/acs.orglett.7b00490
_journal_volume 19
_journal_year 2017
_chemical_formula_moiety 'C19 H12 N2'
_chemical_formula_sum 'C19 H12 N2'
_chemical_formula_weight 268.31
_chemical_name_systematic
; 
 ? 
;
_space_group_IT_number 61
_symmetry_cell_setting orthorhombic
_symmetry_space_group_name_Hall '-P 2ac 2ab'
_symmetry_space_group_name_H-M 'P b c a'
_atom_sites_solution_hydrogens geom
_atom_sites_solution_primary direct
_atom_sites_solution_secondary difmap
_audit_creation_method SHELXL-97
_cell_angle_alpha 90.00
_cell_angle_beta 90.00
_cell_angle_gamma 90.00
_cell_formula_units_Z 8
_cell_length_a 8.759(4)
_cell_length_b 15.074(7)
_cell_length_c 21.337(10)
_cell_measurement_reflns_used 18349
_cell_measurement_temperature 296(2)
_cell_measurement_theta_max 25.55
_cell_measurement_theta_min 1.91
_cell_volume 2817(2)
_computing_structure_refinement 'SHELXL-97 (Sheldrick, 2008)'
_computing_structure_solution 'SHELXS-97 (Sheldrick, 2008)'
_diffrn_ambient_temperature 296(2)
_diffrn_measured_fraction_theta_full 0.992
_diffrn_measured_fraction_theta_max 0.992
_diffrn_measurement_device_type 'CCD area detector'
_diffrn_radiation_monochromator graphite
_diffrn_radiation_source 'fine-focus sealed tube'
_diffrn_radiation_type MoK\a
_diffrn_radiation_wavelength 0.71073
_diffrn_reflns_av_R_equivalents 0.0672
_diffrn_reflns_av_sigmaI/netI 0.0740
_diffrn_reflns_limit_h_max 10
_diffrn_reflns_limit_h_min -10
_diffrn_reflns_limit_k_max 17
_diffrn_reflns_limit_k_min -17
_diffrn_reflns_limit_l_max 25
_diffrn_reflns_limit_l_min -25
_diffrn_reflns_number 18349
_diffrn_reflns_theta_full 25.55
_diffrn_reflns_theta_max 25.55
_diffrn_reflns_theta_min 1.91
_exptl_absorpt_coefficient_mu 0.075
_exptl_crystal_colour colourless
_exptl_crystal_density_diffrn 1.265
_exptl_crystal_density_method 'not measured'
_exptl_crystal_description rectangular
_exptl_crystal_F_000 1120.0
_exptl_crystal_size_max 0.36
_exptl_crystal_size_mid 0.30
_exptl_crystal_size_min 0.25
_refine_diff_density_max 0.201
_refine_diff_density_min -0.181
_refine_diff_density_rms 0.062
_refine_ls_extinction_coef 0.0077(16)
_refine_ls_extinction_expression Fc^*^=kFc[1+0.001xFc^2^\l^3^/sin(2\q)]^-1/4^
_refine_ls_extinction_method SHELXL
_refine_ls_goodness_of_fit_ref 0.984
_refine_ls_hydrogen_treatment mixed
_refine_ls_matrix_type full
_refine_ls_number_parameters 195
_refine_ls_number_reflns 2613
_refine_ls_number_restraints 0
_refine_ls_restrained_S_all 0.984
_refine_ls_R_factor_all 0.0962
_refine_ls_R_factor_gt 0.0508
_refine_ls_shift/su_max 0.000
_refine_ls_shift/su_mean 0.000
_refine_ls_structure_factor_coef Fsqd
_refine_ls_weighting_details 'calc w=1/[\s^2^(Fo^2^)+(0.1000P)^2^+0.0000P] where P=(Fo^2^+2Fc^2^)/3'
_refine_ls_weighting_scheme calc
_refine_ls_wR_factor_gt 0.1392
_refine_ls_wR_factor_ref 0.1809
_reflns_number_gt 1537
_reflns_number_total 2613
_reflns_threshold_expression >2sigma(I)
_cod_data_source_file ol7b00490_si_003.cif
_cod_data_source_block sad606_0m
_cod_depositor_comments 'Adding full bibliography for 1545718--1545719.cif.'
_cod_database_code 1545719

loop_
_symmetry_equiv_pos_as_xyz
'x, y, z'
'x+1/2, -y+1/2, -z'
'-x, y+1/2, -z+1/2'
'-x+1/2, -y, z+1/2'
'-x, -y, -z'
'-x-1/2, y-1/2, z'
'x, -y-1/2, z-1/2'
'x-1/2, y, -z-1/2'

loop_
_atom_site_label
_atom_site_type_symbol
_atom_site_fract_x
_atom_site_fract_y
_atom_site_fract_z
_atom_site_U_iso_or_equiv
_atom_site_adp_type
_atom_site_occupancy
_atom_site_symmetry_multiplicity
_atom_site_calc_flag
_atom_site_refinement_flags
C1 C 0.1546(3) 0.83444(16) 0.13488(10) 0.0677(7) Uani 1 1 d .
H1 H 0.0927 0.7928 0.1152 0.081 Uiso 1 1 calc R
C2 C 0.2305(3) 0.89587(19) 0.09926(12) 0.0769(8) Uani 1 1 d .
H2 H 0.2182 0.8960 0.0560 0.092 Uiso 1 1 calc R
C3 C 0.3260(3) 0.95799(18) 0.12740(12) 0.0749(8) Uani 1 1 d .
H3 H 0.3798 0.9984 0.1029 0.090 Uiso 1 1 calc R
C4 C 0.3401(3) 0.95935(15) 0.19065(11) 0.0653(7) Uani 1 1 d .
H4 H 0.4030 1.0015 0.2092 0.078 Uiso 1 1 calc R
C5 C 0.2616(2) 0.89835(13) 0.22882(10) 0.0531(6) Uani 1 1 d .
C6 C 0.2786(3) 0.89889(13) 0.29490(10) 0.0543(6) Uani 1 1 d .
H6 H 0.3406 0.9420 0.3129 0.065 Uiso 1 1 calc R
C7 C 0.2091(3) 0.83984(13) 0.33309(10) 0.0502(6) Uani 1 1 d .
C8 C 0.1074(2) 0.77354(13) 0.30611(10) 0.0505(6) Uani 1 1 d .
C9 C 0.0252(3) 0.71355(14) 0.34354(11) 0.0621(6) Uani 1 1 d .
H9 H 0.0333 0.7171 0.3869 0.074 Uiso 1 1 calc R
C10 C -0.0664(3) 0.65010(14) 0.31744(13) 0.0700(7) Uani 1 1 d .
H10 H -0.1194 0.6107 0.3430 0.084 Uiso 1 1 calc R
C11 C -0.0801(3) 0.64452(15) 0.25299(13) 0.0699(7) Uani 1 1 d .
H11 H -0.1418 0.6011 0.2352 0.084 Uiso 1 1 calc R
C12 C -0.0035(3) 0.70245(14) 0.21552(11) 0.0626(6) Uani 1 1 d .
H12 H -0.0139 0.6978 0.1723 0.075 Uiso 1 1 calc R
C13 C 0.0906(2) 0.76895(13) 0.24038(10) 0.0517(6) Uani 1 1 d .
C14 C 0.1682(3) 0.83304(14) 0.20066(10) 0.0530(6) Uani 1 1 d .
C15 C 0.2442(3) 0.84215(13) 0.40030(10) 0.0560(6) Uani 1 1 d .
C16 C 0.3287(3) 0.79296(18) 0.49279(11) 0.0839(9) Uani 1 1 d .
H16 H 0.3616 0.7543 0.5240 0.101 Uiso 1 1 calc R
C17 C 0.3158(4) 0.88094(19) 0.49850(11) 0.0871(9) Uani 1 1 d .
H17 H 0.3383 0.9143 0.5340 0.104 Uiso 1 1 calc R
C18 C 0.2614(3) 0.91377(14) 0.44052(11) 0.0665(7) Uani 1 1 d .
C19 C 0.2272(3) 1.00378(17) 0.42584(11) 0.0723(7) Uani 1 1 d .
H5 H 0.284(2) 0.7118(17) 0.4189(10) 0.071(7) Uiso 1 1 d .
N1 N 0.2857(2) 0.76938(14) 0.43380(9) 0.0652(6) Uani 1 1 d .
N2 N 0.1991(3) 1.07629(14) 0.41624(11) 0.0923(8) Uani 1 1 d .

loop_
_atom_site_aniso_label
_atom_site_aniso_U_11
_atom_site_aniso_U_22
_atom_site_aniso_U_33
_atom_site_aniso_U_23
_atom_site_aniso_U_13
_atom_site_aniso_U_12
C1 0.0716(18) 0.0720(16) 0.0594(15) -0.0033(12) -0.0034(12) 0.0055(12)
C2 0.091(2) 0.0832(19) 0.0565(16) 0.0088(13) 0.0055(13) 0.0164(16)
C3 0.0761(18) 0.0745(18) 0.0741(18) 0.0206(14) 0.0136(14) 0.0130(14)
C4 0.0655(16) 0.0592(14) 0.0713(16) 0.0113(12) 0.0029(12) 0.0022(12)
C5 0.0539(14) 0.0472(12) 0.0581(13) 0.0018(10) 0.0030(10) 0.0099(10)
C6 0.0583(14) 0.0443(12) 0.0604(14) -0.0024(10) -0.0012(10) 0.0012(10)
C7 0.0573(14) 0.0428(12) 0.0505(12) -0.0034(9) 0.0014(9) 0.0072(10)
C8 0.0502(13) 0.0428(11) 0.0585(13) -0.0038(9) 0.0034(9) 0.0047(10)
C9 0.0640(16) 0.0585(14) 0.0636(14) 0.0003(11) 0.0072(11) -0.0026(12)
C10 0.0629(16) 0.0602(15) 0.0869(18) 0.0041(13) 0.0061(13) -0.0117(12)
C11 0.0623(17) 0.0565(15) 0.0909(19) -0.0087(13) -0.0084(13) -0.0039(12)
C12 0.0649(16) 0.0571(13) 0.0659(15) -0.0054(11) -0.0077(11) 0.0025(12)
C13 0.0498(13) 0.0483(12) 0.0570(13) -0.0036(10) -0.0005(10) 0.0087(10)
C14 0.0536(14) 0.0541(13) 0.0514(13) -0.0018(10) -0.0007(10) 0.0090(11)
C15 0.0706(16) 0.0459(13) 0.0516(14) -0.0009(10) 0.0029(10) 0.0002(10)
C16 0.134(3) 0.0628(17) 0.0545(15) 0.0026(12) -0.0136(15) 0.0016(15)
C17 0.143(3) 0.0654(17) 0.0526(15) -0.0069(12) -0.0120(15) -0.0039(17)
C18 0.096(2) 0.0472(14) 0.0564(15) -0.0046(10) -0.0011(12) -0.0016(12)
C19 0.100(2) 0.0510(16) 0.0656(15) -0.0109(12) -0.0008(13) -0.0025(13)
N1 0.0956(16) 0.0446(12) 0.0555(12) -0.0006(9) -0.0035(10) 0.0003(10)
N2 0.134(2) 0.0462(13) 0.0964(18) -0.0083(11) -0.0015(15) 0.0019(13)

loop_
_atom_type_symbol
_atom_type_description
_atom_type_scat_dispersion_real
_atom_type_scat_dispersion_imag
_atom_type_scat_source
C C 0.0033 0.0016 'International Tables Vol C Tables 4.2.6.8 and 6.1.1.4'
H H 0.0000 0.0000 'International Tables Vol C Tables 4.2.6.8 and 6.1.1.4'
N N 0.0061 0.0033 'International Tables Vol C Tables 4.2.6.8 and 6.1.1.4'
O O 0.0106 0.0060 'International Tables Vol C Tables 4.2.6.8 and 6.1.1.4'

loop_
_geom_angle_atom_site_label_1
_geom_angle_atom_site_label_2
_geom_angle_atom_site_label_3
_geom_angle
C2 C1 C14 121.5(2)
C2 C1 H1 119.3
C14 C1 H1 119.3
C1 C2 C3 120.5(2)
C1 C2 H2 119.8
C3 C2 H2 119.8
C4 C3 C2 119.6(2)
C4 C3 H3 120.2
C2 C3 H3 120.2
C3 C4 C5 121.4(2)
C3 C4 H4 119.3
C5 C4 H4 119.3
C4 C5 C14 119.4(2)
C4 C5 C6 121.4(2)
C14 C5 C6 119.16(19)
C7 C6 C5 123.3(2)
C7 C6 H6 118.4
C5 C6 H6 118.4
C6 C7 C8 119.2(2)
C6 C7 C15 118.66(19)
C8 C7 C15 122.04(18)
C9 C8 C13 118.69(19)
C9 C8 C7 122.0(2)
C13 C8 C7 119.31(18)
C10 C9 C8 121.3(2)
C10 C9 H9 119.3
C8 C9 H9 119.3
C9 C10 C11 119.9(2)
C9 C10 H10 120.1
C11 C10 H10 120.1
C12 C11 C10 120.2(2)
C12 C11 H11 119.9
C10 C11 H11 119.9
C11 C12 C13 121.8(2)
C11 C12 H12 119.1
C13 C12 H12 119.1
C12 C13 C8 118.2(2)
C12 C13 C14 122.0(2)
C8 C13 C14 119.87(19)
C1 C14 C5 117.5(2)
C1 C14 C13 123.5(2)
C5 C14 C13 119.04(19)
N1 C15 C18 105.9(2)
N1 C15 C7 123.44(18)
C18 C15 C7 130.23(19)
C17 C16 N1 108.7(2)
C17 C16 H16 125.7
N1 C16 H16 125.7
C16 C17 C18 107.2(2)
C16 C17 H17 126.4
C18 C17 H17 126.4
C15 C18 C17 107.8(2)
C15 C18 C19 125.6(2)
C17 C18 C19 126.6(2)
N2 C19 C18 177.6(3)
C15 N1 C16 110.5(2)
C15 N1 H5 124.9(14)
C16 N1 H5 124.6(14)

loop_
_geom_bond_atom_site_label_1
_geom_bond_atom_site_label_2
_geom_bond_distance
C1 C2 1.370(3)
C1 C14 1.409(3)
C1 H1 0.9300
C2 C3 1.392(4)
C2 H2 0.9300
C3 C4 1.355(3)
C3 H3 0.9300
C4 C5 1.408(3)
C4 H4 0.9300
C5 C14 1.414(3)
C5 C6 1.418(3)
C6 C7 1.351(3)
C6 H6 0.9300
C7 C8 1.458(3)
C7 C15 1.467(3)
C8 C9 1.405(3)
C8 C13 1.412(3)
C9 C10 1.367(3)
C9 H9 0.9300
C10 C11 1.383(4)
C10 H10 0.9300
C11 C12 1.361(3)
C11 H11 0.9300
C12 C13 1.402(3)
C12 H12 0.9300
C13 C14 1.454(3)
C15 N1 1.359(3)
C15 C18 1.387(3)
C16 C17 1.337(4)
C16 N1 1.361(3)
C16 H16 0.9300
C17 C18 1.415(3)
C17 H17 0.9300
C18 C19 1.424(3)
C19 N2 1.139(3)
N1 H5 0.92(3)
